data_2208445
loop_
_publ_author_name
'Bobev, Svilen'
'Mixson, Daniel J.'
'Bauer, Eric D.'
'Sarrao, John L.'

_publ_section_title
;
 Partial Pd occupancy in uranium palladium diantimonide,
 UPd~0.603(6)~Sb~2~
;
_journal_coeditor_code WM2002
_journal_issue 3
_journal_name_full 'Acta Crystallographica Section E'
_journal_page_first i64
_journal_page_last i65
_journal_paper_doi 10.1107/S1600536806005666
_journal_volume 62
_journal_year 2006
_chemical_formula_iupac 'U Pd0.60 Sb2'
_chemical_formula_structural 'U Pd0.60 Sb2'
_chemical_formula_sum 'Pd0.6 Sb2 U'
_chemical_formula_weight 545.37
_chemical_name_systematic
;
uranium palladium diantimonide
;
_space_group_IT_number 129
_symmetry_cell_setting tetragonal
_symmetry_space_group_name_Hall '-P 4a 2a'
_symmetry_space_group_name_H-M 'P 4/n m m :2'
_atom_sites_solution_primary direct
_atom_sites_solution_secondary difmap
_audit_creation_method SHELXL-97
_cell_angle_alpha 90.00
_cell_angle_beta 90.00
_cell_angle_gamma 90.00
_cell_formula_units_Z 2
_cell_length_a 4.3459(7)
_cell_length_b 4.3459(7)
_cell_length_c 9.330(3)
_cell_measurement_reflns_used 1893
_cell_measurement_temperature 120(2)
_cell_measurement_theta_max 27.3
_cell_measurement_theta_min 2.2
_cell_volume 176.21(7)
_computing_cell_refinement 'SAINT (Bruker, 2002)'
_computing_data_collection 'SMART (Bruker, 2002)'
_computing_data_reduction SAINT
_computing_molecular_graphics 'XP in SHELXTL'
_computing_publication_material SHELXTL
_computing_structure_refinement SHELXTL
_computing_structure_solution 'SHELXTL (Sheldrick, 2001)'
_diffrn_ambient_temperature 120(2)
_diffrn_detector_area_resol_mean 8.3
_diffrn_measured_fraction_theta_full 1.000
_diffrn_measured_fraction_theta_max 1.000
_diffrn_measurement_device_type 'Bruker SMART APEX CCD'
_diffrn_measurement_method \w
_diffrn_radiation_monochromator graphite
_diffrn_radiation_source 'fine-focus sealed tube'
_diffrn_radiation_type MoK\a
_diffrn_radiation_wavelength 0.71073
_diffrn_reflns_av_R_equivalents 0.0329
_diffrn_reflns_av_sigmaI/netI 0.0156
_diffrn_reflns_limit_h_max 5
_diffrn_reflns_limit_h_min -5
_diffrn_reflns_limit_k_max 5
_diffrn_reflns_limit_k_min -5
_diffrn_reflns_limit_l_max 11
_diffrn_reflns_limit_l_min -12
_diffrn_reflns_number 1893
_diffrn_reflns_theta_full 27.28
_diffrn_reflns_theta_max 27.28
_diffrn_reflns_theta_min 2.18
_diffrn_standards_decay_% 0
_diffrn_standards_number 0
_exptl_absorpt_coefficient_mu 63.739
_exptl_absorpt_correction_T_max 0.057
_exptl_absorpt_correction_T_min 0.043
_exptl_absorpt_correction_type multi-scan
_exptl_absorpt_process_details '(SADABS; Sheldrick, 2003)'
_exptl_crystal_colour grey
_exptl_crystal_density_diffrn 10.279
_exptl_crystal_density_method 'not measured'
_exptl_crystal_description bar
_exptl_crystal_F_000 443
_exptl_crystal_size_max 0.075
_exptl_crystal_size_mid 0.045
_exptl_crystal_size_min 0.045
_refine_diff_density_max 1.578
_refine_diff_density_min -1.789
_refine_ls_extinction_coef 0.0067(8)
_refine_ls_extinction_expression Fc^*^=kFc[1+0.001xFc^2^\l^3^/sin(2\q)]^-1/4^
_refine_ls_extinction_method SHELXL97
_refine_ls_goodness_of_fit_ref 1.158
_refine_ls_matrix_type full
_refine_ls_number_parameters 13
_refine_ls_number_reflns 150
_refine_ls_number_restraints 0
_refine_ls_restrained_S_all 1.158
_refine_ls_R_factor_all 0.0203
_refine_ls_R_factor_gt 0.0202
_refine_ls_shift/su_max 0.000
_refine_ls_shift/su_mean 0.000
_refine_ls_structure_factor_coef Fsqd
_refine_ls_weighting_details 'w=1/[\s^2^(Fo^2^)+(0.0265P)^2^+0.8733P] where P=(Fo^2^+2Fc^2^)/3'
_refine_ls_weighting_scheme calc
_refine_ls_wR_factor_gt 0.0466
_refine_ls_wR_factor_ref 0.0467
_reflns_number_gt 149
_reflns_number_total 150
_reflns_threshold_expression I>2\s(I)
_cod_data_source_file wm2002.cif
_cod_data_source_block I
_cod_original_sg_symbol_H-M 'P 4/n m m'
_cod_original_formula_sum 'Pd0.60 Sb2 U'
_cod_database_code 2208445

loop_
_symmetry_equiv_pos_as_xyz
'x, y, z'
'-x+1/2, -y+1/2, z'
'-y+1/2, x, z'
'y, -x+1/2, z'
'-x, y+1/2, -z'
'x+1/2, -y, -z'
'y+1/2, x+1/2, -z'
'-y, -x, -z'
'-x, -y, -z'
'x-1/2, y-1/2, -z'
'y-1/2, -x, -z'
'-y, x-1/2, -z'
'x, -y-1/2, z'
'-x-1/2, y, z'
'-y-1/2, -x-1/2, z'
'y, x, z'

loop_
_atom_site_type_symbol
_atom_site_label
_atom_site_fract_x
_atom_site_fract_y
_atom_site_fract_z
_atom_site_U_iso_or_equiv
_atom_site_adp_type
_atom_site_calc_flag
_atom_site_refinement_flags
_atom_site_occupancy
U U 0.2500 0.2500 0.24033(6) 0.0106(3) Uani d S 1
Sb Sb1 0.7500 0.2500 0.5000 0.0105(3) Uani d S 1
Sb Sb2 0.2500 0.2500 0.83816(13) 0.0148(3) Uani d S 1
Pd Pd 0.7500 0.2500 0.0000 0.0109(7) Uani d SP 0.603(6)

loop_
_atom_site_aniso_label
_atom_site_aniso_U_11
_atom_site_aniso_U_22
_atom_site_aniso_U_33
_atom_site_aniso_U_12
_atom_site_aniso_U_13
_atom_site_aniso_U_23
U 0.0087(3) 0.0087(3) 0.0143(4) 0.000 0.000 0.000
Sb1 0.0095(4) 0.0095(4) 0.0127(6) 0.000 0.000 0.000
Sb2 0.0106(4) 0.0106(4) 0.0232(7) 0.000 0.000 0.000
Pd 0.0105(8) 0.0105(8) 0.0116(12) 0.000 0.000 0.000

loop_
_atom_type_symbol
_atom_type_description
_atom_type_scat_dispersion_real
_atom_type_scat_dispersion_imag
_atom_type_scat_source
Pd Pd -0.9988 1.0072 'International Tables Vol C Tables 4.2.6.8 and 6.1.1.4'
Sb Sb -0.5866 1.5461 'International Tables Vol C Tables 4.2.6.8 and 6.1.1.4'
U U -9.6767 9.6646 'International Tables Vol C Tables 4.2.6.8 and 6.1.1.4'

loop_
_geom_angle_atom_site_label_1
_geom_angle_atom_site_label_2
_geom_angle_atom_site_label_3
_geom_angle_site_symmetry_1
_geom_angle_site_symmetry_3
_geom_angle
Pd U Pd 9_655 1_455 58.957(14)
Pd U Pd 9_655 9_665 88.20(2)
Pd U Pd 1_455 9_665 58.957(14)
Pd U Pd 9_655 . 58.957(14)
Pd U Pd 1_455 . 88.20(2)
Pd U Pd 9_665 . 58.957(14)
Pd U Sb2 9_655 9_556 49.822(17)
Pd U Sb2 1_455 9_556 49.822(17)
Pd U Sb2 9_665 9_556 108.19(3)
Pd U Sb2 . 9_556 108.19(3)
Pd U Sb2 9_655 9_666 108.19(3)
Pd U Sb2 1_455 9_666 108.19(3)
Pd U Sb2 9_665 9_666 49.822(17)
Pd U Sb2 . 9_666 49.822(17)
Sb2 U Sb2 9_556 9_666 153.19(5)
Pd U Sb2 9_655 9_566 108.19(2)
Pd U Sb2 1_455 9_566 49.822(17)
Pd U Sb2 9_665 9_566 49.822(17)
Pd U Sb2 . 9_566 108.19(3)
Sb2 U Sb2 9_556 9_566 86.919(11)
Sb2 U Sb2 9_666 9_566 86.919(11)
Pd U Sb2 9_655 9_656 49.822(17)
Pd U Sb2 1_455 9_656 108.19(2)
Pd U Sb2 9_665 9_656 108.19(3)
Pd U Sb2 . 9_656 49.822(17)
Sb2 U Sb2 9_556 9_656 86.919(11)
Sb2 U Sb2 9_666 9_656 86.919(11)
Sb2 U Sb2 9_566 9_656 153.19(5)
Pd U Sb1 9_655 . 122.315(12)
Pd U Sb1 1_455 . 177.789(14)
Pd U Sb1 9_665 . 122.315(11)
Pd U Sb1 . . 94.01(2)
Sb2 U Sb1 9_556 . 129.19(2)
Sb2 U Sb1 9_666 . 73.34(2)
Sb2 U Sb1 9_566 . 129.19(2)
Sb2 U Sb1 9_656 . 73.34(2)
Pd U Sb1 9_655 9_666 177.789(14)
Pd U Sb1 1_455 9_666 122.315(12)
Pd U Sb1 9_665 9_666 94.01(2)
Pd U Sb1 . 9_666 122.315(11)
Sb2 U Sb1 9_556 9_666 129.19(2)
Sb2 U Sb1 9_666 9_666 73.34(2)
Sb2 U Sb1 9_566 9_666 73.34(2)
Sb2 U Sb1 9_656 9_666 129.19(2)
Sb1 U Sb1 . 9_666 56.347(14)
Pd U Sb1 9_655 1_455 122.315(11)
Pd U Sb1 1_455 1_455 94.01(2)
Pd U Sb1 9_665 1_455 122.315(11)
Pd U Sb1 . 1_455 177.789(14)
Sb2 U Sb1 9_556 1_455 73.34(2)
Sb2 U Sb1 9_666 1_455 129.19(2)
Sb2 U Sb1 9_566 1_455 73.34(2)
Sb2 U Sb1 9_656 1_455 129.19(2)
Sb1 U Sb1 . 1_455 83.78(2)
Sb1 U Sb1 9_666 1_455 56.347(14)
Pd U Sb1 9_655 9_656 94.01(2)
Pd U Sb1 1_455 9_656 122.315(11)
Pd U Sb1 9_665 9_656 177.789(14)
Pd U Sb1 . 9_656 122.315(11)
Sb2 U Sb1 9_556 9_656 73.34(2)
Sb2 U Sb1 9_666 9_656 129.19(2)
Sb2 U Sb1 9_566 9_656 129.19(2)
Sb2 U Sb1 9_656 9_656 73.34(2)
Sb1 U Sb1 . 9_656 56.347(14)
Sb1 U Sb1 9_666 9_656 83.78(2)
Sb1 U Sb1 1_455 9_656 56.347(14)
Sb1 Sb1 Sb1 9_766 9_656 180.0
Sb1 Sb1 Sb1 9_766 9_666 90.0
Sb1 Sb1 Sb1 9_656 9_666 90.0
Sb1 Sb1 Sb1 9_766 9_756 90.0
Sb1 Sb1 Sb1 9_656 9_756 90.0
Sb1 Sb1 Sb1 9_666 9_756 180.0
Sb1 Sb1 U 9_766 9_666 61.827(7)
Sb1 Sb1 U 9_656 9_666 118.173(7)
Sb1 Sb1 U 9_666 9_666 61.827(7)
Sb1 Sb1 U 9_756 9_666 118.173(7)
Sb1 Sb1 U 9_766 9_656 118.173(7)
Sb1 Sb1 U 9_656 9_656 61.827(7)
Sb1 Sb1 U 9_666 9_656 118.173(7)
Sb1 Sb1 U 9_756 9_656 61.827(7)
U Sb1 U 9_666 9_656 83.78(2)
Sb1 Sb1 U 9_766 1_655 61.827(7)
Sb1 Sb1 U 9_656 1_655 118.173(7)
Sb1 Sb1 U 9_666 1_655 118.173(7)
Sb1 Sb1 U 9_756 1_655 61.827(7)
U Sb1 U 9_666 1_655 123.653(14)
U Sb1 U 9_656 1_655 123.653(14)
Sb1 Sb1 U 9_766 . 118.173(7)
Sb1 Sb1 U 9_656 . 61.827(7)
Sb1 Sb1 U 9_666 . 61.827(7)
Sb1 Sb1 U 9_756 . 118.173(7)
U Sb1 U 9_666 . 123.653(14)
U Sb1 U 9_656 . 123.653(14)
U Sb1 U 1_655 . 83.78(2)
Pd Sb2 Pd 9_666 1_556 71.00(2)
Pd Sb2 Pd 9_666 9_656 110.41(5)
Pd Sb2 Pd 1_556 9_656 71.00(2)
Pd Sb2 Pd 9_666 1_456 71.00(2)
Pd Sb2 Pd 1_556 1_456 110.41(5)
Pd Sb2 Pd 9_656 1_456 71.00(2)
Pd Sb2 U 9_666 9_556 134.199(19)
Pd Sb2 U 1_556 9_556 134.199(19)
Pd Sb2 U 9_656 9_556 64.368(12)
Pd Sb2 U 1_456 9_556 64.368(12)
Pd Sb2 U 9_666 9_666 64.368(12)
Pd Sb2 U 1_556 9_666 64.368(12)
Pd Sb2 U 9_656 9_666 134.199(19)
Pd Sb2 U 1_456 9_666 134.199(19)
U Sb2 U 9_556 9_666 153.19(5)
Pd Sb2 U 9_666 9_656 134.199(19)
Pd Sb2 U 1_556 9_656 64.368(12)
Pd Sb2 U 9_656 9_656 64.368(12)
Pd Sb2 U 1_456 9_656 134.199(19)
U Sb2 U 9_556 9_656 86.919(11)
U Sb2 U 9_666 9_656 86.919(11)
Pd Sb2 U 9_666 9_566 64.368(12)
Pd Sb2 U 1_556 9_566 134.199(19)
Pd Sb2 U 9_656 9_566 134.199(19)
Pd Sb2 U 1_456 9_566 64.368(12)
U Sb2 U 9_556 9_566 86.919(11)
U Sb2 U 9_656 9_566 153.19(5)
Sb2 Pd Sb2 9_666 1_554 109.00(2)
Sb2 Pd Sb2 9_666 9_656 110.41(5)
Sb2 Pd Sb2 1_554 9_656 109.00(2)
Sb2 Pd Sb2 9_666 1_654 109.00(2)
Sb2 Pd Sb2 1_554 1_654 110.41(5)
Sb2 Pd Sb2 9_656 1_654 109.00(2)
Sb2 Pd Pd 9_666 9_765 54.501(11)
Sb2 Pd Pd 1_554 9_765 125.499(11)
Sb2 Pd Pd 9_656 9_765 125.499(11)
Sb2 Pd Pd 1_654 9_765 54.501(11)
Sb2 Pd Pd 9_666 9_655 125.499(11)
Sb2 Pd Pd 1_554 9_655 54.501(11)
Sb2 Pd Pd 9_656 9_655 54.501(11)
Sb2 Pd Pd 1_654 9_655 125.499(11)
Pd Pd Pd 9_765 9_655 180.0
Sb2 Pd Pd 9_666 9_665 54.501(11)
Sb2 Pd Pd 1_554 9_665 54.501(11)
Sb2 Pd Pd 9_656 9_665 125.499(11)
Sb2 Pd Pd 1_654 9_665 125.499(11)
Pd Pd Pd 9_765 9_665 90.0
Pd Pd Pd 9_655 9_665 90.0
Sb2 Pd Pd 9_666 9_755 125.499(11)
Sb2 Pd Pd 1_554 9_755 125.499(11)
Sb2 Pd Pd 9_656 9_755 54.501(11)
Sb2 Pd Pd 1_654 9_755 54.501(11)
Pd Pd Pd 9_765 9_755 90.0
Pd Pd Pd 9_655 9_755 90.0
Pd Pd Pd 9_665 9_755 180.0
Sb2 Pd U 9_666 . 65.810(17)
Sb2 Pd U 1_554 . 80.69(3)
Sb2 Pd U 9_656 . 65.810(17)
Sb2 Pd U 1_654 . 168.89(2)
Pd Pd U 9_765 . 119.479(7)
Pd Pd U 9_655 . 60.521(7)
Pd Pd U 9_665 . 60.521(7)
Pd Pd U 9_755 . 119.479(8)
Sb2 Pd U 9_666 1_655 65.810(17)
Sb2 Pd U 1_554 1_655 168.89(2)
Sb2 Pd U 9_656 1_655 65.810(17)
Sb2 Pd U 1_654 1_655 80.69(3)
Pd Pd U 9_765 1_655 60.521(7)
Pd Pd U 9_655 1_655 119.479(7)
Pd Pd U 9_665 1_655 119.479(7)
Pd Pd U 9_755 1_655 60.521(7)
U Pd U . 1_655 88.20(2)
Sb2 Pd U 9_666 9_655 168.89(2)
Sb2 Pd U 1_554 9_655 65.810(17)
Sb2 Pd U 9_656 9_655 80.69(3)
Sb2 Pd U 1_654 9_655 65.810(17)
Pd Pd U 9_765 9_655 119.479(7)
Pd Pd U 9_655 9_655 60.521(7)
Pd Pd U 9_665 9_655 119.479(7)
Pd Pd U 9_755 9_655 60.521(7)
U Pd U . 9_655 121.043(15)
U Pd U 1_655 9_655 121.043(14)
Sb2 Pd U 9_666 9_665 80.69(3)
Sb2 Pd U 1_554 9_665 65.810(18)
Sb2 Pd U 9_656 9_665 168.89(2)
Sb2 Pd U 1_654 9_665 65.810(18)
Pd Pd U 9_765 9_665 60.521(7)
Pd Pd U 9_655 9_665 119.479(7)
Pd Pd U 9_665 9_665 60.521(7)
Pd Pd U 9_755 9_665 119.479(7)
U Pd U . 9_665 121.043(15)
U Pd U 1_655 9_665 121.043(14)
U Pd U 9_655 9_665 88.20(2)

loop_
_geom_bond_atom_site_label_1
_geom_bond_atom_site_label_2
_geom_bond_site_symmetry_2
_geom_bond_distance
_geom_bond_publ_flag
U Pd 9_655 3.1224(7) ?
U Pd 1_455 3.1224(7) ?
U Pd 9_665 3.1224(7) ?
U Pd . 3.1224(7) y
U Sb2 9_556 3.1591(6) y
U Sb2 9_666 3.1591(6) ?
U Sb2 9_566 3.1591(6) ?
U Sb2 9_656 3.1591(6) ?
U Sb1 . 3.2543(7) y
U Sb1 9_666 3.2543(7) ?
U Sb1 1_455 3.2543(7) ?
U Sb1 9_656 3.2543(7) ?
Sb1 Sb1 9_766 3.0730(5) y
Sb1 Sb1 9_656 3.0730(5) ?
Sb1 Sb1 9_666 3.0730(5) ?
Sb1 Sb1 9_756 3.0730(5) ?
Sb1 U 9_666 3.2543(7) ?
Sb1 U 9_656 3.2543(7) ?
Sb1 U 1_655 3.2543(7) ?
Sb2 Pd 9_666 2.6460(8) ?
Sb2 Pd 1_556 2.6460(8) ?
Sb2 Pd 9_656 2.6460(8) ?
Sb2 Pd 1_456 2.6460(8) ?
Sb2 U 9_556 3.1591(6) ?
Sb2 U 9_666 3.1591(6) ?
Sb2 U 9_656 3.1591(6) ?
Sb2 U 9_566 3.1591(6) ?
Pd Sb2 9_666 2.6460(8) ?
Pd Sb2 1_554 2.6460(8) ?
Pd Sb2 9_656 2.6460(8) ?
Pd Sb2 1_654 2.6460(8) ?
Pd Pd 9_765 3.0730(5) y
Pd Pd 9_655 3.0730(5) ?
Pd Pd 9_665 3.0730(5) ?
Pd Pd 9_755 3.0730(5) ?
Pd U 1_655 3.1224(7) ?
Pd U 9_655 3.1224(7) ?
Pd U 9_665 3.1224(7) ?
